data_4306712
loop_
_publ_author_name
'Bayrammurad Saparov'
'Sheng-qing Xia'
'Svilen Bobev'

_publ_section_title
;
Synthesis, Structure, and Bonding of the Zintl Phase Ba3Cd2Sb4
;
_journal_name_full 'Inorganic Chemistry'
_journal_page_first 11237
_journal_page_last 11244
_journal_paper_doi 10.1021/ic801530d
_journal_volume 47
_journal_year 2008
_chemical_formula_moiety 'Ba2.37 Cd2 Sb4 Sr0.64'
_chemical_formula_sum 'Ba2.37 Cd2 Sb4 Sr0.64'
_chemical_formula_weight 1092.25
_chemical_name_systematic
; 
 ? 
;
_space_group_IT_number 12
_symmetry_cell_setting monoclinic
_symmetry_space_group_name_Hall '-C 2y'
_symmetry_space_group_name_H-M 'C 1 2/m 1'
_atom_sites_solution_primary direct
_atom_sites_solution_secondary difmap
_audit_creation_method SHELXL-97
_cell_angle_alpha 90.00
_cell_angle_beta 111.6400(10)
_cell_angle_gamma 90.00
_cell_formula_units_Z 2
_cell_length_a 17.5955(14)
_cell_length_b 4.8825(4)
_cell_length_c 7.5310(6)
_cell_measurement_reflns_used 688
_cell_measurement_temperature 120(2)
_cell_measurement_theta_max 26.34
_cell_measurement_theta_min 2.49
_cell_volume 601.39(8)
_computing_cell_refinement 'Bruker SMART'
_computing_data_collection 'Bruker SMART'
_computing_data_reduction 'Bruker SAINT'
_computing_molecular_graphics 'Bruker SHELXTL'
_computing_publication_material 'Bruker SHELXTL'
_computing_structure_refinement 'SHELXL-97 (Sheldrick, 1997)'
_computing_structure_solution 'SHELXS-97 (Sheldrick, 1990)'
_diffrn_ambient_temperature 120(2)
_diffrn_measured_fraction_theta_full 1.000
_diffrn_measured_fraction_theta_max 1.000
_diffrn_measurement_device_type 'CCD area detector'
_diffrn_measurement_method 'phi and omega scans'
_diffrn_radiation_monochromator graphite
_diffrn_radiation_source 'fine-focus sealed tube'
_diffrn_radiation_type MoK\a
_diffrn_radiation_wavelength 0.71073
_diffrn_reflns_av_R_equivalents 0.0264
_diffrn_reflns_av_sigmaI/netI 0.0200
_diffrn_reflns_limit_h_max 21
_diffrn_reflns_limit_h_min -21
_diffrn_reflns_limit_k_max 6
_diffrn_reflns_limit_k_min -6
_diffrn_reflns_limit_l_max 9
_diffrn_reflns_limit_l_min -9
_diffrn_reflns_number 3590
_diffrn_reflns_theta_full 26.34
_diffrn_reflns_theta_max 26.34
_diffrn_reflns_theta_min 2.49
_exptl_absorpt_coefficient_mu 22.629
_exptl_absorpt_correction_T_max 0.6241
_exptl_absorpt_correction_T_min 0.2175
_exptl_absorpt_correction_type multi-scan
_exptl_absorpt_process_details
; 
SADABS (Sheldrick, 2003) 
;
_exptl_crystal_colour black
_exptl_crystal_density_diffrn 6.032
_exptl_crystal_density_method 'not measured'
_exptl_crystal_description block
_exptl_crystal_F_000 913
_exptl_crystal_size_max 0.10
_exptl_crystal_size_mid 0.04
_exptl_crystal_size_min 0.02
_refine_diff_density_max 0.677
_refine_diff_density_min -1.220
_refine_diff_density_rms 0.231
_refine_ls_extinction_coef 0.00178(10)
_refine_ls_extinction_expression Fc^*^=kFc[1+0.001xFc^2^\l^3^/sin(2\q)]^-1/4^
_refine_ls_extinction_method SHELXL
_refine_ls_goodness_of_fit_ref 1.124
_refine_ls_matrix_type full
_refine_ls_number_parameters 31
_refine_ls_number_reflns 688
_refine_ls_number_restraints 0
_refine_ls_restrained_S_all 1.124
_refine_ls_R_factor_all 0.0167
_refine_ls_R_factor_gt 0.0162
_refine_ls_shift/su_max 0.001
_refine_ls_shift/su_mean 0.000
_refine_ls_structure_factor_coef Fsqd
_refine_ls_weighting_details 'calc w=1/[\s^2^(Fo^2^)+(0.0167P)^2^+1.3197P] where P=(Fo^2^+2Fc^2^)/3'
_refine_ls_weighting_scheme calc
_refine_ls_wR_factor_gt 0.0368
_refine_ls_wR_factor_ref 0.0370
_reflns_number_gt 669
_reflns_number_total 688
_reflns_threshold_expression >2sigma(I)
_cod_data_source_file ic801530d_si_002_3.cif
_cod_data_source_block Ba3Cd2Sb4:Sr
_cod_original_sg_symbol_H-M 'C 2/m'
_cod_database_code 4306712

loop_
_symmetry_equiv_pos_as_xyz
'x, y, z'
'-x, y, -z'
'x+1/2, y+1/2, z'
'-x+1/2, y+1/2, -z'
'-x, -y, -z'
'x, -y, z'
'-x+1/2, -y+1/2, -z'
'x+1/2, -y+1/2, z'

loop_
_atom_site_label
_atom_site_type_symbol
_atom_site_fract_x
_atom_site_fract_y
_atom_site_fract_z
_atom_site_U_iso_or_equiv
_atom_site_adp_type
_atom_site_occupancy
_atom_site_symmetry_multiplicity
_atom_site_calc_flag
_atom_site_refinement_flags
_atom_site_disorder_assembly
_atom_site_disorder_group
Ba1 Ba 0.142055(19) 0.0000 0.59418(5) 0.01113(12) Uani 1 2 d S . .
Ba2 Ba 0.0000 0.0000 0.0000 0.0095(2) Uani 0.366(7) 4 d SP . .
Sr2 Sr 0.0000 0.0000 0.0000 0.0095(2) Uani 0.634(7) 4 d SP . .
Cd1 Cd 0.33318(2) 0.0000 0.02616(6) 0.01078(13) Uani 1 2 d S . .
Sb1 Sb 0.20614(2) 0.0000 0.19716(5) 0.00967(12) Uani 1 2 d S . .
Sb2 Sb 0.49993(2) 0.0000 0.31210(5) 0.01089(12) Uani 1 2 d S . .

loop_
_atom_site_aniso_label
_atom_site_aniso_U_11
_atom_site_aniso_U_22
_atom_site_aniso_U_33
_atom_site_aniso_U_23
_atom_site_aniso_U_13
_atom_site_aniso_U_12
Ba1 0.01050(19) 0.01027(19) 0.0112(2) 0.000 0.00239(14) 0.000
Ba2 0.0095(3) 0.0109(4) 0.0084(4) 0.000 0.0039(3) 0.000
Sr2 0.0095(3) 0.0109(4) 0.0084(4) 0.000 0.0039(3) 0.000
Cd1 0.0110(2) 0.0108(2) 0.0098(2) 0.000 0.00303(17) 0.000
Sb1 0.0097(2) 0.0090(2) 0.0103(2) 0.000 0.00362(15) 0.000
Sb2 0.0111(2) 0.0100(2) 0.0100(2) 0.000 0.00202(16) 0.000

loop_
_atom_type_symbol
_atom_type_description
_atom_type_scat_dispersion_real
_atom_type_scat_dispersion_imag
_atom_type_scat_source
Sr Sr -1.5307 3.2498 'International Tables Vol C Tables 4.2.6.8 and 6.1.1.4'
Cd Cd -0.8075 1.2024 'International Tables Vol C Tables 4.2.6.8 and 6.1.1.4'
Sb Sb -0.5866 1.5461 'International Tables Vol C Tables 4.2.6.8 and 6.1.1.4'
Ba Ba -0.3244 2.2819 'International Tables Vol C Tables 4.2.6.8 and 6.1.1.4'

loop_
_geom_angle_atom_site_label_1
_geom_angle_atom_site_label_2
_geom_angle_atom_site_label_3
_geom_angle
_geom_angle_site_symmetry_1
_geom_angle_site_symmetry_3
_geom_angle_publ_flag
Sb1 Ba1 Sb1 87.478(12) 7_556 7_546 ?
Sb1 Ba1 Sb1 87.243(11) 7_556 . ?
Sb1 Ba1 Sb1 87.243(11) 7_546 . ?
Sb1 Ba1 Sb2 169.770(14) 7_556 3_445 ?
Sb1 Ba1 Sb2 92.344(8) 7_546 3_445 ?
Sb1 Ba1 Sb2 82.532(11) . 3_445 ?
Sb1 Ba1 Sb2 92.344(8) 7_556 3_455 ?
Sb1 Ba1 Sb2 169.770(14) 7_546 3_455 ?
Sb1 Ba1 Sb2 82.532(11) . 3_455 ?
Sb2 Ba1 Sb2 86.020(12) 3_445 3_455 ?
Sb1 Ba1 Cd1 48.613(9) 7_556 7_556 ?
Sb1 Ba1 Cd1 105.118(12) 7_546 7_556 ?
Sb1 Ba1 Cd1 132.213(8) . 7_556 ?
Sb2 Ba1 Cd1 140.733(13) 3_445 7_556 ?
Sb2 Ba1 Cd1 82.217(10) 3_455 7_556 ?
Sb1 Ba1 Cd1 105.118(12) 7_556 7_546 ?
Sb1 Ba1 Cd1 48.613(9) 7_546 7_546 ?
Sb1 Ba1 Cd1 132.213(8) . 7_546 ?
Sb2 Ba1 Cd1 82.217(10) 3_445 7_546 ?
Sb2 Ba1 Cd1 140.733(13) 3_455 7_546 ?
Cd1 Ba1 Cd1 83.634(13) 7_556 7_546 ?
Sb1 Ba1 Cd1 47.071(7) 7_556 1_556 ?
Sb1 Ba1 Cd1 47.071(7) 7_546 1_556 ?
Sb1 Ba1 Cd1 105.675(14) . 1_556 ?
Sb2 Ba1 Cd1 136.715(6) 3_445 1_556 ?
Sb2 Ba1 Cd1 136.715(7) 3_455 1_556 ?
Cd1 Ba1 Cd1 60.525(10) 7_556 1_556 ?
Cd1 Ba1 Cd1 60.525(10) 7_546 1_556 ?
Sb1 Ba1 Sb2 144.615(14) 7_556 7_546 ?
Sb1 Ba1 Sb2 85.014(10) 7_546 7_546 ?
Sb1 Ba1 Sb2 126.739(9) . 7_546 ?
Sb2 Ba1 Sb2 45.402(12) 3_445 7_546 ?
Sb2 Ba1 Sb2 100.837(10) 3_455 7_546 ?
Cd1 Ba1 Sb2 100.555(11) 7_556 7_546 ?
Cd1 Ba1 Sb2 46.615(9) 7_546 7_546 ?
Cd1 Ba1 Sb2 106.640(11) 1_556 7_546 ?
Sb1 Ba1 Sb2 85.014(10) 7_556 7_556 ?
Sb1 Ba1 Sb2 144.615(14) 7_546 7_556 ?
Sb1 Ba1 Sb2 126.739(9) . 7_556 ?
Sb2 Ba1 Sb2 100.837(10) 3_445 7_556 ?
Sb2 Ba1 Sb2 45.402(12) 3_455 7_556 ?
Cd1 Ba1 Sb2 46.615(9) 7_556 7_556 ?
Cd1 Ba1 Sb2 100.555(11) 7_546 7_556 ?
Cd1 Ba1 Sb2 106.640(11) 1_556 7_556 ?
Sb2 Ba1 Sb2 81.456(11) 7_546 7_556 ?
Sb1 Ba1 Ba2 121.589(9) 7_556 . ?
Sb1 Ba1 Ba2 121.589(9) 7_546 . ?
Sb1 Ba1 Ba2 50.287(9) . . ?
Sb2 Ba1 Ba2 50.462(7) 3_445 . ?
Sb2 Ba1 Ba2 50.462(7) 3_455 . ?
Cd1 Ba1 Ba2 132.640(8) 7_556 . ?
Cd1 Ba1 Ba2 132.639(8) 7_546 . ?
Cd1 Ba1 Ba2 155.962(12) 1_556 . ?
Sb2 Ba1 Ba2 91.392(9) 7_546 . ?
Sb2 Ba1 Ba2 91.392(9) 7_556 . ?
Sb1 Ba2 Sb1 180.0 5 . ?
Sb1 Ba2 Sb2 88.287(8) 5 7_545 ?
Sb1 Ba2 Sb2 91.713(8) . 7_545 ?
Sb1 Ba2 Sb2 91.713(8) 5 3_455 ?
Sb1 Ba2 Sb2 88.287(8) . 3_455 ?
Sb2 Ba2 Sb2 180.000(13) 7_545 3_455 ?
Sb1 Ba2 Sb2 88.287(8) 5 7 ?
Sb1 Ba2 Sb2 91.713(8) . 7 ?
Sb2 Ba2 Sb2 92.159(12) 7_545 7 ?
Sb2 Ba2 Sb2 87.841(12) 3_455 7 ?
Sb1 Ba2 Sb2 91.713(8) 5 3_445 ?
Sb1 Ba2 Sb2 88.287(8) . 3_445 ?
Sb2 Ba2 Sb2 87.841(12) 7_545 3_445 ?
Sb2 Ba2 Sb2 92.159(12) 3_455 3_445 ?
Sb2 Ba2 Sb2 180.000(10) 7 3_445 ?
Sb1 Ba2 Cd1 46.493(7) 5 3_445 ?
Sb1 Ba2 Cd1 133.507(7) . 3_445 ?
Sb2 Ba2 Cd1 77.037(8) 7_545 3_445 ?
Sb2 Ba2 Cd1 102.963(8) 3_455 3_445 ?
Sb2 Ba2 Cd1 133.041(8) 7 3_445 ?
Sb2 Ba2 Cd1 46.959(8) 3_445 3_445 ?
Sb1 Ba2 Cd1 133.507(7) 5 7 ?
Sb1 Ba2 Cd1 46.493(7) . 7 ?
Sb2 Ba2 Cd1 102.963(8) 7_545 7 ?
Sb2 Ba2 Cd1 77.037(8) 3_455 7 ?
Sb2 Ba2 Cd1 46.959(8) 7 7 ?
Sb2 Ba2 Cd1 133.041(8) 3_445 7 ?
Cd1 Ba2 Cd1 180.000(8) 3_445 7 ?
Sb1 Ba2 Cd1 46.493(7) 5 3_455 ?
Sb1 Ba2 Cd1 133.507(7) . 3_455 ?
Sb2 Ba2 Cd1 133.041(8) 7_545 3_455 ?
Sb2 Ba2 Cd1 46.959(8) 3_455 3_455 ?
Sb2 Ba2 Cd1 77.038(8) 7 3_455 ?
Sb2 Ba2 Cd1 102.962(8) 3_445 3_455 ?
Cd1 Ba2 Cd1 78.023(10) 3_445 3_455 ?
Cd1 Ba2 Cd1 101.977(10) 7 3_455 ?
Sb1 Ba2 Cd1 133.507(7) 5 7_545 ?
Sb1 Ba2 Cd1 46.493(7) . 7_545 ?
Sb2 Ba2 Cd1 46.959(8) 7_545 7_545 ?
Sb2 Ba2 Cd1 133.041(8) 3_455 7_545 ?
Sb2 Ba2 Cd1 102.962(8) 7 7_545 ?
Sb2 Ba2 Cd1 77.038(8) 3_445 7_545 ?
Cd1 Ba2 Cd1 101.977(10) 3_445 7_545 ?
Cd1 Ba2 Cd1 78.023(10) 7 7_545 ?
Cd1 Ba2 Cd1 180.000(8) 3_455 7_545 ?
Sb1 Ba2 Ba1 54.319(8) 5 5 ?
Sb1 Ba2 Ba1 125.681(8) . 5 ?
Sb2 Ba2 Ba1 54.524(7) 7_545 5 ?
Sb2 Ba2 Ba1 125.476(7) 3_455 5 ?
Sb2 Ba2 Ba1 54.524(7) 7 5 ?
Sb2 Ba2 Ba1 125.476(7) 3_445 5 ?
Cd1 Ba2 Ba1 83.748(8) 3_445 5 ?
Cd1 Ba2 Ba1 96.252(8) 7 5 ?
Cd1 Ba2 Ba1 83.748(8) 3_455 5 ?
Cd1 Ba2 Ba1 96.252(8) 7_545 5 ?
Sb1 Ba2 Ba1 125.681(8) 5 . ?
Sb1 Ba2 Ba1 54.318(8) . . ?
Sb2 Ba2 Ba1 125.475(7) 7_545 . ?
Sb2 Ba2 Ba1 54.525(7) 3_455 . ?
Sb2 Ba2 Ba1 125.475(7) 7 . ?
Sb2 Ba2 Ba1 54.525(7) 3_445 . ?
Cd1 Ba2 Ba1 96.252(8) 3_445 . ?
Cd1 Ba2 Ba1 83.748(8) 7 . ?
Cd1 Ba2 Ba1 96.252(8) 3_455 . ?
Cd1 Ba2 Ba1 83.748(8) 7_545 . ?
Ba1 Ba2 Ba1 180.0 5 . ?
Sb1 Cd1 Sb1 114.678(19) 7_545 7 ?
Sb1 Cd1 Sb2 112.726(12) 7_545 . ?
Sb1 Cd1 Sb2 112.726(11) 7 . ?
Sb1 Cd1 Sb1 101.257(12) 7_545 . ?
Sb1 Cd1 Sb1 101.257(12) 7 . ?
Sb2 Cd1 Sb1 113.081(19) . . ?
Sb1 Cd1 Ba1 161.526(14) 7_545 7_556 ?
Sb1 Cd1 Ba1 79.969(10) 7 7_556 ?
Sb2 Cd1 Ba1 68.131(10) . 7_556 ?
Sb1 Cd1 Ba1 63.396(10) . 7_556 ?
Sb1 Cd1 Ba1 79.969(10) 7_545 7_546 ?
Sb1 Cd1 Ba1 161.526(14) 7 7_546 ?
Sb2 Cd1 Ba1 68.131(10) . 7_546 ?
Sb1 Cd1 Ba1 63.396(10) . 7_546 ?
Ba1 Cd1 Ba1 83.634(13) 7_556 7_546 ?
Sb1 Cd1 Ba1 63.074(10) 7_545 1_554 ?
Sb1 Cd1 Ba1 63.074(10) 7 1_554 ?
Sb2 Cd1 Ba1 168.668(17) . 1_554 ?
Sb1 Cd1 Ba1 78.250(14) . 1_554 ?
Ba1 Cd1 Ba1 119.476(10) 7_556 1_554 ?
Ba1 Cd1 Ba1 119.476(10) 7_546 1_554 ?
Sb1 Cd1 Ba2 121.577(15) 7_545 3 ?
Sb1 Cd1 Ba2 57.573(9) 7 3 ?
Sb2 Cd1 Ba2 57.714(9) . 3 ?
Sb1 Cd1 Ba2 136.764(8) . 3 ?
Ba1 Cd1 Ba2 75.263(7) 7_556 3 ?
Ba1 Cd1 Ba2 125.804(12) 7_546 3 ?
Ba1 Cd1 Ba2 114.385(10) 1_554 3 ?
Sb1 Cd1 Sr2 121.577(15) 7_545 3 ?
Sb1 Cd1 Sr2 57.573(9) 7 3 ?
Sb2 Cd1 Sr2 57.714(9) . 3 ?
Sb1 Cd1 Sr2 136.764(8) . 3 ?
Ba1 Cd1 Sr2 75.263(7) 7_556 3 ?
Ba1 Cd1 Sr2 125.804(12) 7_546 3 ?
Ba1 Cd1 Sr2 114.385(10) 1_554 3 ?
Ba2 Cd1 Sr2 0.0 3 3 ?
Sb1 Cd1 Sr2 57.573(9) 7_545 3_545 ?
Sb1 Cd1 Sr2 121.577(15) 7 3_545 ?
Sb2 Cd1 Sr2 57.714(9) . 3_545 ?
Sb1 Cd1 Sr2 136.764(8) . 3_545 ?
Ba1 Cd1 Sr2 125.804(12) 7_556 3_545 ?
Ba1 Cd1 Sr2 75.263(7) 7_546 3_545 ?
Ba1 Cd1 Sr2 114.384(10) 1_554 3_545 ?
Ba2 Cd1 Sr2 78.023(10) 3 3_545 ?
Sr2 Cd1 Sr2 78.023(10) 3 3_545 ?
Sb1 Cd1 Ba2 57.573(9) 7_545 3_545 ?
Sb1 Cd1 Ba2 121.577(15) 7 3_545 ?
Sb2 Cd1 Ba2 57.714(9) . 3_545 ?
Sb1 Cd1 Ba2 136.764(8) . 3_545 ?
Ba1 Cd1 Ba2 125.804(12) 7_556 3_545 ?
Ba1 Cd1 Ba2 75.263(7) 7_546 3_545 ?
Ba1 Cd1 Ba2 114.384(10) 1_554 3_545 ?
Ba2 Cd1 Ba2 78.023(10) 3 3_545 ?
Sr2 Cd1 Ba2 78.023(10) 3 3_545 ?
Sr2 Cd1 Ba2 0.0 3_545 3_545 ?
Cd1 Sb1 Cd1 114.68(2) 7_545 7 ?
Cd1 Sb1 Cd1 78.744(12) 7_545 . ?
Cd1 Sb1 Cd1 78.744(12) 7 . ?
Cd1 Sb1 Ba2 75.934(11) 7_545 . ?
Cd1 Sb1 Ba2 75.934(11) 7 . ?
Cd1 Sb1 Ba2 132.030(16) . . ?
Cd1 Sb1 Ba1 145.055(15) 7_545 7_556 ?
Cd1 Sb1 Ba1 69.856(10) 7 7_556 ?
Cd1 Sb1 Ba1 67.992(11) . 7_556 ?
Ba2 Sb1 Ba1 135.213(6) . 7_556 ?
Cd1 Sb1 Ba1 69.856(10) 7_545 7_546 ?
Cd1 Sb1 Ba1 145.055(15) 7 7_546 ?
Cd1 Sb1 Ba1 67.992(11) . 7_546 ?
Ba2 Sb1 Ba1 135.213(7) . 7_546 ?
Ba1 Sb1 Ba1 87.477(12) 7_556 7_546 ?
Cd1 Sb1 Ba1 113.891(11) 7_545 . ?
Cd1 Sb1 Ba1 113.891(11) 7 . ?
Cd1 Sb1 Ba1 152.576(16) . . ?
Ba2 Sb1 Ba1 75.395(10) . . ?
Ba1 Sb1 Ba1 92.757(11) 7_556 . ?
Ba1 Sb1 Ba1 92.757(11) 7_546 . ?
Sb2 Sb2 Cd1 111.50(2) 5_656 . ?
Sb2 Sb2 Sr2 133.920(6) 5_656 3_545 ?
Cd1 Sb2 Sr2 75.326(10) . 3_545 ?
Sb2 Sb2 Ba2 133.920(6) 5_656 3_545 ?
Cd1 Sb2 Ba2 75.326(10) . 3_545 ?
Sr2 Sb2 Ba2 0.0 3_545 3_545 ?
Sb2 Sb2 Sr2 133.920(6) 5_656 3 ?
Cd1 Sb2 Sr2 75.326(10) . 3 ?
Sr2 Sb2 Sr2 92.160(12) 3_545 3 ?
Ba2 Sb2 Sr2 92.160(12) 3_545 3 ?
Sb2 Sb2 Ba2 133.920(6) 5_656 3 ?
Cd1 Sb2 Ba2 75.326(10) . 3 ?
Sr2 Sb2 Ba2 92.160(12) 3_545 3 ?
Ba2 Sb2 Ba2 92.160(12) 3_545 3 ?
Sr2 Sb2 Ba2 0.0 3 3 ?
Sb2 Sb2 Ba1 70.339(12) 5_656 3 ?
Cd1 Sb2 Ba1 136.665(7) . 3 ?
Sr2 Sb2 Ba1 136.395(13) 3_545 3 ?
Ba2 Sb2 Ba1 136.395(13) 3_545 3 ?
Sr2 Sb2 Ba1 75.014(8) 3 3 ?
Ba2 Sb2 Ba1 75.014(8) 3 3 ?
Sb2 Sb2 Ba1 70.339(12) 5_656 3_545 ?
Cd1 Sb2 Ba1 136.665(6) . 3_545 ?
Sr2 Sb2 Ba1 75.014(8) 3_545 3_545 ?
Ba2 Sb2 Ba1 75.014(8) 3_545 3_545 ?
Sr2 Sb2 Ba1 136.395(13) 3 3_545 ?
Ba2 Sb2 Ba1 136.395(13) 3 3_545 ?
Ba1 Sb2 Ba1 86.022(12) 3 3_545 ?
Sb2 Sb2 Ba1 64.257(11) 5_656 7_546 ?
Cd1 Sb2 Ba1 65.252(11) . 7_546 ?
Sr2 Sb2 Ba1 80.322(7) 3_545 7_546 ?
Ba2 Sb2 Ba1 80.322(7) 3_545 7_546 ?
Sr2 Sb2 Ba1 140.520(12) 3 7_546 ?
Ba2 Sb2 Ba1 140.520(12) 3 7_546 ?
Ba1 Sb2 Ba1 134.596(12) 3 7_546 ?
Ba1 Sb2 Ba1 79.162(10) 3_545 7_546 ?
Sb2 Sb2 Ba1 64.257(11) 5_656 7_556 ?
Cd1 Sb2 Ba1 65.252(11) . 7_556 ?
Sr2 Sb2 Ba1 140.520(12) 3_545 7_556 ?
Ba2 Sb2 Ba1 140.520(12) 3_545 7_556 ?
Sr2 Sb2 Ba1 80.322(7) 3 7_556 ?
Ba2 Sb2 Ba1 80.322(7) 3 7_556 ?
Ba1 Sb2 Ba1 79.162(10) 3 7_556 ?
Ba1 Sb2 Ba1 134.596(12) 3_545 7_556 ?
Ba1 Sb2 Ba1 81.456(12) 7_546 7_556 ?

loop_
_geom_bond_atom_site_label_1
_geom_bond_atom_site_label_2
_geom_bond_distance
_geom_bond_site_symmetry_2
_geom_bond_publ_flag
Ba1 Sb1 3.5310(4) 7_556 ?
Ba1 Sb1 3.5310(4) 7_546 ?
Ba1 Sb1 3.5634(6) . ?
Ba1 Sb2 3.5789(4) 3_445 ?
Ba1 Sb2 3.5789(4) 3_455 ?
Ba1 Cd1 3.6614(5) 7_556 ?
Ba1 Cd1 3.6614(5) 7_546 ?
Ba1 Cd1 3.7181(6) 1_556 ?
Ba1 Sb2 3.7415(4) 7_546 ?
Ba1 Sb2 3.7415(4) 7_556 ?
Ba1 Ba2 4.2452(5) . ?
Ba2 Sb1 3.3747(4) 5 ?
Ba2 Sb1 3.3747(4) . ?
Ba2 Sb2 3.3892(3) 7_545 ?
Ba2 Sb2 3.3892(3) 3_455 ?
Ba2 Sb2 3.3892(3) 7 ?
Ba2 Sb2 3.3892(3) 3_445 ?
Ba2 Cd1 3.8782(4) 3_445 ?
Ba2 Cd1 3.8782(4) 7 ?
Ba2 Cd1 3.8782(4) 3_455 ?
Ba2 Cd1 3.8782(4) 7_545 ?
Ba2 Ba1 4.2452(5) 5 ?
Cd1 Sb1 2.8998(4) 7_545 ?
Cd1 Sb1 2.8998(4) 7 ?
Cd1 Sb2 2.9301(6) . ?
Cd1 Sb1 2.9629(6) . ?
Cd1 Ba1 3.6614(5) 7_556 ?
Cd1 Ba1 3.6614(5) 7_546 ?
Cd1 Ba1 3.7181(6) 1_554 ?
Cd1 Ba2 3.8782(4) 3 ?
Cd1 Sr2 3.8782(4) 3 ?
Cd1 Sr2 3.8782(4) 3_545 ?
Cd1 Ba2 3.8782(4) 3_545 ?
Sb1 Cd1 2.8998(4) 7_545 ?
Sb1 Cd1 2.8998(4) 7 ?
Sb1 Ba1 3.5310(4) 7_556 ?
Sb1 Ba1 3.5310(4) 7_546 ?
Sb2 Sb2 2.8291(8) 5_656 ?
Sb2 Sr2 3.3892(3) 3_545 ?
Sb2 Ba2 3.3892(3) 3_545 ?
Sb2 Sr2 3.3892(3) 3 ?
Sb2 Ba2 3.3892(3) 3 ?
Sb2 Ba1 3.5788(4) 3 ?
Sb2 Ba1 3.5788(4) 3_545 ?
Sb2 Ba1 3.7416(4) 7_546 ?
Sb2 Ba1 3.7416(4) 7_556 ?
